data_2003817
loop_
_publ_author_name
'Ianelli, S.'
'Nardelli, M.'
'Fraire, C.'
'Grancini, G.'
'Napoletano, M.'
'Santangelo, F.'

_publ_section_title
;
 Three Stereoisomers of a Novel and Selective \m-Opioid Analgesic
;
_journal_issue 8
_journal_name_full 'Acta Crystallographica Section C'
_journal_page_first 1675
_journal_page_last 1680
_journal_paper_doi 10.1107/S0108270195001478
_journal_volume 51
_journal_year 1995
_chemical_compound_source
;
chemical synthesis
;
_chemical_formula_analytical 'C21 H33 Cl N2 O2'
_chemical_formula_sum 'C21 H33 Cl N2 O2'
_chemical_formula_weight 380.96
_chemical_melting_point 312.0(10)
_chemical_name_systematic
;
(1S)-2-[(1R,1'S)-bis(1-Methylpropyl)amino]-1-[(5S)-1-(2-chlorophenyl)
methyl-2-oxo-5-pyrrolidinyl]ethanol
;
_space_group_IT_number 4
_symmetry_cell_setting monoclinic
_symmetry_space_group_name_Hall 'P 2yb'
_symmetry_space_group_name_H-M 'P 1 21 1'
_cell_angle_alpha 90
_cell_angle_beta 108.16(1)
_cell_angle_gamma 90
_cell_formula_units_Z 2
_cell_length_a 13.627(2)
_cell_length_b 7.298(2)
_cell_length_c 11.527(2)
_cell_measurement_radiation CuK\a~1~
_cell_measurement_reflns_used 30
_cell_measurement_temperature 293(2)
_cell_measurement_theta_max 36.64
_cell_measurement_theta_min 20.05
_cell_measurement_wavelength 1.5405620
_cell_volume 1089.3(4)
_computing_cell_refinement 'LQPARM (Nardelli & Mangia,1984)'
_computing_data_collection 'local programs'
_computing_data_reduction 'local programs'
_computing_molecular_graphics 'ORTEP (Johnson, 1965); PLUTO (Motherwell & Clegg, 1978)'
_computing_publication_material 'PARST (Nardelli, 1983); PARSTCIF (Nardelli, 1991)'
_computing_structure_refinement 'SHELXL93 (Sheldrick, 1994)'
_computing_structure_solution 'SHELXS86 (Sheldrick, 1990)'
_diffrn_ambient_temperature 293(2)
_diffrn_measurement_device 'Siemens AED diffractometer'
_diffrn_measurement_method '\q/2\q scan'
_diffrn_radiation_monochromator 'Ni filter'
_diffrn_radiation_source 'fine-focus sealed tube'
_diffrn_radiation_type 'Cu K\a'
_diffrn_radiation_wavelength 1.54178
_diffrn_reflns_av_R_equivalents 0.0205
_diffrn_reflns_av_sigmaI/netI 0.0429
_diffrn_reflns_limit_h_max 16
_diffrn_reflns_limit_h_min -16
_diffrn_reflns_limit_k_max 0
_diffrn_reflns_limit_k_min -8
_diffrn_reflns_limit_l_max 3
_diffrn_reflns_limit_l_min -14
_diffrn_reflns_number 2336
_diffrn_reflns_reduction_process
;
standard
;
_diffrn_reflns_theta_max 70.08
_diffrn_reflns_theta_min 3.41
_diffrn_standards_decay_% 'within statistical fluctuation'
_diffrn_standards_interval_count 50
_diffrn_standards_number 1
_exptl_absorpt_coefficient_mu 1.677
_exptl_absorpt_correction_type none
_exptl_crystal_colour colourless
_exptl_crystal_density_diffrn 1.162
_exptl_crystal_density_method 'not measured'
_exptl_crystal_description
;
Tabular
;
_exptl_crystal_F_000 412
_exptl_crystal_size_max 0.51
_exptl_crystal_size_mid 0.38
_exptl_crystal_size_min 0.23
_refine_diff_density_max 0.11
_refine_diff_density_min -0.17
_refine_ls_abs_structure_details 'Flack  (1983)'
_refine_ls_abs_structure_Flack 0.12(3)
_refine_ls_extinction_coef 0.0059(6)
_refine_ls_extinction_method 'SHELXL93 (Sheldrick, 1993)'
_refine_ls_goodness_of_fit_all 0.795
_refine_ls_goodness_of_fit_obs 0.997
_refine_ls_hydrogen_treatment refU
_refine_ls_matrix_type full
_refine_ls_number_parameters 244
_refine_ls_number_reflns 2239
_refine_ls_number_restraints 1
_refine_ls_restrained_S_all 0.795
_refine_ls_restrained_S_obs 0.996
_refine_ls_R_factor_all 0.0720
_refine_ls_R_factor_obs 0.0369
_refine_ls_shift/esd_max -0.006
_refine_ls_shift/esd_mean 0.001
_refine_ls_structure_factor_coef Fsqd
_refine_ls_weighting_details 'w=1/[\s^2^(F~o~^2^)+(0.0495P)^2^]  where  P = (F~o~^2^+2F~c~^2^)/3'
_refine_ls_weighting_scheme calc
_refine_ls_wR_factor_all 0.0924
_refine_ls_wR_factor_obs 0.0831
_reflns_number_observed 1267
_reflns_number_total 2239
_reflns_observed_criterion I>2\s(I)
_cod_data_source_file mu1165.cif
_cod_data_source_block 2c
_cod_depositor_comments
;
The following automatic conversions were performed:

'_chemical_melting_point' value '311-313 K' was changed to
'312.0(10)' - the average value was taken and precision was
estimated.

Automatic conversion script
Id: cif_fix_values 1715 2011-07-08 13:25:40Z adriana 

The following automatic conversions were performed:

'_refine_ls_weighting_scheme' value
'w=1/[\s^2^(F~o~^2^)+(0.0495P)^2^] where P = (F~o~^2^+2F~c~^2^)/3'
was changed to 'calc'. New tag '_refine_ls_weighting_details' was
created. The value of the new tag was set to
'w=1/[\s^2^(F~o~^2^)+(0.0495P)^2^] where P = (F~o~^2^+2F~c~^2^)/3'.

Automatic conversion script
Id: cif_fix_values 3143 2015-03-26 13:38:13Z robertas 
;
_cod_original_sg_symbol_H-M 'P 21'
_cod_database_code 2003817

loop_
_symmetry_equiv_pos_as_xyz
'x, y, z'
'-x, y+1/2, -z'

loop_
_atom_site_aniso_label
_atom_site_aniso_U_11
_atom_site_aniso_U_12
_atom_site_aniso_U_13
_atom_site_aniso_U_22
_atom_site_aniso_U_23
_atom_site_aniso_U_33
Cl 0.1520(11) 0.0094(8) 0.0572(8) 0.0795(7) -0.0060(8) 0.1370(10)
O1 0.0801(17) 0.0172(22) 0.0223(14) 0.1448(30) 0.0404(20) 0.1016(20)
O2 0.0977(20) 0.0068(14) -0.0084(14) 0.0807(19) -0.0161(16) 0.0750(17)
N1 0.0597(17) 0.0066(16) 0.0168(13) 0.0855(25) 0.0102(16) 0.0544(15)
N2 0.0558(15) 0.0034(15) 0.0085(12) 0.0841(21) 0.0028(16) 0.0516(15)
C1 0.0831(25) 0.0139(24) 0.0292(22) 0.0755(29) 0.0140(22) 0.0860(26)
C2 0.1123(33) 0.0255(29) 0.0495(26) 0.0970(36) 0.0087(30) 0.0898(31)
C3 0.0925(29) 0.0148(28) 0.0273(21) 0.1262(42) 0.0157(30) 0.0646(25)
C4 0.0860(26) -0.0040(24) 0.0164(19) 0.0956(37) 0.0057(24) 0.0628(24)
C5 0.0695(21) -0.0020(23) 0.0118(16) 0.0891(27) -0.0041(23) 0.0536(19)
C6 0.0602(20) 0.0141(21) 0.0135(15) 0.0797(27) 0.0113(20) 0.0530(19)
C7 0.0822(24) 0.0021(21) 0.0152(18) 0.0819(27) 0.0072(23) 0.0600(21)
C8 0.0659(23) 0.0019(25) 0.0165(17) 0.1194(38) 0.0168(27) 0.0533(20)
C9 0.0688(23) -0.0084(26) 0.0247(18) 0.1194(37) -0.0116(25) 0.0675(23)
C10 0.0715(22) -0.0002(21) 0.0153(17) 0.0885(29) -0.0104(22) 0.0610(21)
C11 0.0598(18) 0.0025(17) 0.0122(15) 0.0733(25) 0.0046(18) 0.0495(18)
C12 0.0621(19) -0.0013(18) 0.0110(16) 0.0702(24) -0.0022(21) 0.0543(19)
C13 0.0661(20) -0.0008(18) 0.0139(16) 0.0761(26) 0.0099(20) 0.0533(18)
C14 0.0590(21) 0.0125(24) 0.0143(17) 0.1037(34) -0.0022(23) 0.0700(23)
C15 0.0827(30) 0.0033(29) 0.0375(25) 0.1106(44) 0.0201(27) 0.1054(33)
C16 0.0884(29) 0.0103(39) 0.0300(25) 0.1594(50) 0.0400(36) 0.1161(33)
C17 0.0795(27) 0.0530(45) 0.0434(28) 0.1789(59) -0.0007(35) 0.1525(43)
C18 0.0708(22) -0.0004(22) 0.0089(17) 0.0870(29) 0.0159(21) 0.0568(20)
C19 0.1128(33) -0.0081(28) 0.0003(23) 0.1046(43) 0.0127(32) 0.0740(26)
C20 0.1778(57) -0.0251(37) -0.0109(35) 0.1043(46) -0.0140(41) 0.1104(38)
C21 0.1027(32) 0.0251(29) 0.0340(24) 0.1073(38) 0.0042(30) 0.0883(29)

loop_
_atom_site_label
_atom_site_fract_x
_atom_site_fract_y
_atom_site_fract_z
_atom_site_U_iso_or_equiv
_atom_site_thermal_displace_type
_atom_site_calc_attached_atom
_atom_site_type_symbol
Cl -0.1975(1) -0.1449(2) -0.1599(1) 0.1201(6) aniso . Cl
O1 0.0803(2) 0.2109(5) -0.2981(3) 0.1102(15) aniso . O
O2 -0.2748(2) 0.2656(4) -0.5238(2) 0.0926(12) aniso . O
N1 -0.0850(2) 0.3128(4) -0.3373(2) 0.0668(12) aniso . N
N2 -0.3718(2) 0.5203(4) -0.6896(2) 0.0657(11) aniso . N
C1 -0.1607(3) 0.0614(6) -0.0945(4) 0.0809(17) aniso . C
C2 -0.1657(3) 0.0898(7) 0.0230(4) 0.096(2) aniso . C
C3 -0.1369(3) 0.2554(8) 0.0777(4) 0.094(2) aniso . C
C4 -0.1024(3) 0.3948(6) 0.0185(3) 0.083(2) aniso . C
C5 -0.0964(2) 0.3590(7) -0.0972(3) 0.0724(16) aniso . C
C6 -0.1258(2) 0.1938(6) -0.1557(3) 0.0653(14) aniso . C
C7 -0.1206(3) 0.1572(6) -0.2837(3) 0.0763(16) aniso . C
C8 0.0132(3) 0.3269(7) -0.3376(3) 0.0800(18) aniso . C
C9 0.0258(3) 0.5080(6) -0.3921(3) 0.0844(18) aniso . C
C10 -0.0696(3) 0.6171(6) -0.3907(3) 0.0749(15) aniso . C
C11 -0.1500(2) 0.4673(5) -0.3956(3) 0.0620(13) aniso . C
C12 -0.2173(2) 0.4250(5) -0.5251(3) 0.0638(14) aniso . C
C13 -0.2922(2) 0.5818(5) -0.5796(3) 0.0662(13) aniso . C
C14 -0.4771(3) 0.5935(6) -0.7073(3) 0.0789(16) aniso . C
C15 -0.4842(3) 0.7974(7) -0.6887(4) 0.098(2) aniso . C
C16 -0.5948(3) 0.8723(9) -0.7354(4) 0.122(2) aniso . C
C17 -0.5261(3) 0.4889(8) -0.6252(4) 0.135(3) aniso . C
C18 -0.3355(3) 0.5197(6) -0.7980(3) 0.0740(15) aniso . C
C19 -0.3947(3) 0.3813(7) -0.8936(4) 0.104(2) aniso . C
C20 -0.3936(4) 0.1917(8) -0.8464(5) 0.144(3) aniso . C
C21 -0.3323(3) 0.7028(7) -0.8582(4) 0.099(2) aniso . C
H2 -0.3250(23) 0.2621(38) -0.5856(24) 0.1701(62) iso O2 H
H2A -0.1884(3) -0.0031(7) 0.0636(4) 0.0937(64) iso C2 H
H3 -0.1405(3) 0.2752(8) 0.1560(4) 0.0937(64) iso C3 H
H4 -0.0838(3) 0.5085(6) 0.0552(3) 0.0937(64) iso C4 H
H5 -0.0716(2) 0.4501(7) -0.1371(3) 0.0937(64) iso C5 H
H7A -0.0746(3) 0.0546(6) -0.2804(3) 0.0839(28) iso C7 H
H7B -0.1887(3) 0.1225(6) -0.3359(3) 0.0839(28) iso C7 H
H9A 0.0281(3) 0.4931(6) -0.4748(3) 0.0839(28) iso C9 H
H9B 0.0886(3) 0.5686(6) -0.3437(3) 0.0839(28) iso C9 H
H10A -0.0925(3) 0.6977(6) -0.4609(3) 0.0839(28) iso C10 H
H10B -0.0558(3) 0.6895(6) -0.3168(3) 0.0839(28) iso C10 H
H11 -0.1936(2) 0.5044(5) -0.3462(3) 0.0839(28) iso C11 H
H12 -0.1729(2) 0.4040(5) -0.5764(3) 0.0839(28) iso C12 H
H13A -0.3242(2) 0.6238(5) -0.5201(3) 0.0839(28) iso C13 H
H13B -0.2546(2) 0.6837(5) -0.5994(3) 0.0839(28) iso C13 H
H14 -0.5182(3) 0.5669(6) -0.7918(3) 0.0839(28) iso C14 H
H15A -0.4423(3) 0.8604(7) -0.7305(4) 0.0839(28) iso C15 H
H15B -0.4557(3) 0.8245(7) -0.6023(4) 0.0839(28) iso C15 H
H16A -0.5938(4) 1.0026(11) -0.7235(29) 0.1701(62) iso C16 H
H16B -0.6359(7) 0.8160(37) -0.6911(24) 0.1701(62) iso C16 H
H16C -0.6240(10) 0.8451(43) -0.8207(9) 0.1701(62) iso C16 H
H17A -0.5972(8) 0.5242(36) -0.6438(23) 0.1701(62) iso C17 H
H17B -0.4900(18) 0.5168(36) -0.5413(5) 0.1701(62) iso C17 H
H17C -0.5220(23) 0.3597(9) -0.6386(22) 0.1701(62) iso C17 H
H18 -0.2640(3) 0.4761(6) -0.7692(3) 0.0839(28) iso C18 H
H19A -0.4658(3) 0.4216(7) -0.9266(4) 0.0839(28) iso C19 H
H19B -0.3651(3) 0.3800(7) -0.9600(4) 0.0839(28) iso C19 H
H20A -0.4458(17) 0.1798(15) -0.8070(25) 0.1701(62) iso C20 H
H20B -0.3271(9) 0.1663(17) -0.7887(23) 0.1701(62) iso C20 H
H20C -0.4071(25) 0.1065(9) -0.9130(7) 0.1701(62) iso C20 H
H21A -0.3082(23) 0.6859(9) -0.9273(17) 0.1701(62) iso C21 H
H21B -0.2865(19) 0.7839(15) -0.8007(9) 0.1701(62) iso C21 H
H21C -0.4004(6) 0.7549(21) -0.8848(26) 0.1701(62) iso C21 H

loop_
_atom_type_symbol
_atom_type_description
_atom_type_scat_source
_atom_type_scat_dispersion_real
_atom_type_scat_dispersion_imag
Cl 'Chlorine    ' 'IntTabC, 4.2.6.8, 6.1.1.4' 0.3639 0.7018
'O ' 'Oxygen      ' 'IntTabC, 4.2.6.8, 6.1.1.4' 0.0492 0.0322
'N ' 'Nitrogen    ' 'IntTabC, 4.2.6.8, 6.1.1.4' 0.0311 0.0180
'C ' 'Carbon      ' 'IntTabC, 4.2.6.8, 6.1.1.4' 0.0181 0.0091
'H ' 'Hydrogen    ' 'IntTabC, 4.2.6.8, 6.1.1.4' 0.0000 0.0000

loop_
_geom_angle_atom_site_label_1
_geom_angle_atom_site_label_2
_geom_angle_atom_site_label_3
_geom_angle
_geom_angle_publ_flag
C8 N1 C7 121.9(3) yes
C8 N1 C11 113.7(3) yes
C7 N1 C11 124.4(3) yes
C13 N2 C18 112.4(3) yes
C13 N2 C14 115.7(3) yes
C18 N2 C14 116.6(3) yes
C6 C1 C2 121.8(4) ?
C6 C1 Cl 120.2(3) yes
C2 C1 Cl 118.0(4) yes
C3 C2 C1 119.2(4) ?
C2 C3 C4 121.0(4) ?
C5 C4 C3 117.8(4) ?
C6 C5 C4 122.7(4) ?
C1 C6 C5 117.5(3) ?
C1 C6 C7 120.3(4) ?
C5 C6 C7 122.2(3) ?
N1 C7 C6 113.6(3) yes
O1 C8 N1 125.1(4) yes
O1 C8 C9 126.7(4) yes
N1 C8 C9 108.2(3) yes
C8 C9 C10 104.3(3) yes
C9 C10 C11 103.2(3) yes
N1 C11 C12 112.8(3) yes
N1 C11 C10 102.1(2) yes
C12 C11 C10 112.7(3) yes
O2 C12 C11 109.0(3) yes
O2 C12 C13 108.7(3) yes
C11 C12 C13 111.8(3) yes
N2 C13 C12 110.3(3) yes
N2 C14 C15 115.9(3) ?
N2 C14 C17 109.0(3) ?
C15 C14 C17 110.2(4) ?
C14 C15 C16 113.6(4) ?
N2 C18 C21 116.7(3) ?
N2 C18 C19 111.8(3) ?
C21 C18 C19 109.7(3) ?
C20 C19 C18 114.2(4) ?

loop_
_geom_bond_atom_site_label_1
_geom_bond_atom_site_label_2
_geom_bond_distance
_geom_bond_publ_flag
Cl C1 1.689(4) yes
O1 C8 1.224(5) yes
O2 C12 1.405(4) yes
N1 C8 1.343(4) yes
N1 C7 1.447(5) yes
N1 C11 1.462(4) yes
N2 C13 1.459(4) yes
N2 C18 1.480(4) yes
N2 C14 1.484(4) yes
C1 C6 1.365(5) ?
C1 C2 1.393(5) ?
C2 C3 1.363(6) ?
C3 C4 1.387(6) ?
C4 C5 1.386(5) ?
C5 C6 1.378(5) ?
C6 C7 1.523(4) ?
C8 C9 1.496(6) yes
C9 C10 1.529(5) yes
C10 C11 1.537(5) yes
C11 C12 1.521(4) yes
C12 C13 1.532(5) yes
C14 C15 1.511(6) ?
C14 C17 1.523(5) ?
C15 C16 1.535(5) ?
C18 C21 1.512(5) ?
C18 C19 1.527(5) ?
C19 C20 1.485(7) ?

loop_
_geom_contact_atom_site_label_1
_geom_contact_atom_site_label_2
_geom_contact_distance
Cl C2 2.645(5)
Cl C6 2.653(4)
Cl C7 2.988(4)
O1 C7 2.820(5)
O2 N1 2.822(3)
O2 N2 2.698(4)
N1 C5 2.840(5)
N2 C15 2.539(6)
N2 C20 2.962(7)
N2 C21 2.548(6)
C1 C4 2.757(6)
C1 C7 2.506(6)
C2 C5 2.736(7)
C3 C6 2.778(6)
C5 C7 2.540(5)
C7 C11 2.574(5)
C10 C12 2.545(5)
C11 C13 2.528(4)
C13 C15 2.975(5)
C14 C16 2.548(7)
C14 C18 2.522(6)
C18 C20 2.528(7)
